data_1532514
loop_
_publ_author_name
'Kroll, P.'
'Milko, M.'

_publ_section_title
;
 Theoretical investigation of the solid state reaction of silicon nitride
 and silicon dioxide forming silicon oxynitride (Si2 N2 O) under pressure
;
_journal_name_full 'Zeitschrift fuer Anorganische und Allgemeine Chemie'
_journal_page_first 1737
_journal_page_last 1750
_journal_volume 629
_journal_year 2003
_chemical_formula_sum 'O2 Si'
_chemical_name_systematic 'Si O2'
_space_group_IT_number 136
_symmetry_space_group_name_Hall '-P 4n 2n'
_symmetry_space_group_name_H-M 'P 42/m n m'
_cell_angle_alpha 90
_cell_angle_beta 90
_cell_angle_gamma 90
_cell_formula_units_Z 2
_cell_length_a 4.2244
_cell_length_b 4.2244
_cell_length_c 2.6896
_cell_volume 47.997
_citation_journal_id_ASTM ZAACAB
_cod_data_source_file Kroll_ZAACAB_2003_1067.cif
_cod_data_source_block O2Si1
_cod_original_cell_volume 47.99741
_cod_original_formula_sum 'O2 Si1'
_cod_database_code 1532514

loop_
_symmetry_equiv_pos_as_xyz
x,y,z
-y+1/2,x+1/2,z+1/2
-x,-y,z
y+1/2,-x+1/2,z+1/2
x+1/2,-y+1/2,-z+1/2
y,x,-z
-x+1/2,y+1/2,-z+1/2
-y,-x,-z
-x,-y,-z
y-1/2,-x-1/2,-z-1/2
x,y,-z
-y-1/2,x-1/2,-z-1/2
-x-1/2,y-1/2,z-1/2
-y,-x,z
x-1/2,-y-1/2,z-1/2
y,x,z

loop_
_atom_site_label
_atom_site_type_symbol
_atom_site_fract_x
_atom_site_fract_y
_atom_site_fract_z
_atom_site_occupancy
_atom_site_U_iso_or_equiv
O1 O-2 0.3069 0.3069 0 1 0.0
Si1 Si+4 0 0 0 1 0.0
